data_2232356
loop_
_publ_author_name
'Fun, Hoong-Kun'
'Chia, Tze Shyang'
'Narayana, B.'
'Nayak, Prakash S.'
'Sarojini, B. K.'

_publ_section_title
;
 (2<i>E</i>)-1-(2,5-Dimethoxyphenyl)-3-(3-nitrophenyl)prop-2-en-1-one
;
_journal_coeditor_code IS2794
_journal_issue 11
_journal_name_full 'Acta Crystallographica Section E'
_journal_page_first o3058
_journal_page_last o3059
_journal_paper_doi 10.1107/S1600536811043224
_journal_volume 67
_journal_year 2011
_chemical_formula_iupac 'C17 H15 N O5'
_chemical_formula_moiety 'C17 H15 N O5'
_chemical_formula_sum 'C17 H15 N O5'
_chemical_formula_weight 313.30
_chemical_name_systematic
;
(2<i>E</i>)-1-(2,5-Dimethoxyphenyl)-3-(3-nitrophenyl)prop-2-en-1-one
;
_space_group_IT_number 2
_symmetry_cell_setting triclinic
_symmetry_space_group_name_Hall '-P 1'
_symmetry_space_group_name_H-M 'P -1'
_atom_sites_solution_hydrogens geom
_atom_sites_solution_primary direct
_atom_sites_solution_secondary difmap
_audit_creation_method SHELXL97
_cell_angle_alpha 86.5070(10)
_cell_angle_beta 80.3420(10)
_cell_angle_gamma 76.3320(10)
_cell_formula_units_Z 2
_cell_length_a 7.5015(5)
_cell_length_b 7.9962(5)
_cell_length_c 13.2468(8)
_cell_measurement_reflns_used 5160
_cell_measurement_temperature 296(2)
_cell_measurement_theta_max 32.32
_cell_measurement_theta_min 2.62
_cell_volume 760.96(8)
_computing_cell_refinement 'SAINT (Bruker, 2009)'
_computing_data_collection 'APEX2 (Bruker, 2009)'
_computing_data_reduction 'SAINT (Bruker, 2009)'
_computing_molecular_graphics 'SHELXTL (Sheldrick, 2008)'
_computing_publication_material
;
SHELXTL (Sheldrick, 2008) and PLATON (Spek, 2009)
;
_computing_structure_refinement 'SHELXTL (Sheldrick, 2008)'
_computing_structure_solution 'SHELXTL (Sheldrick, 2008)'
_diffrn_ambient_temperature 296(2)
_diffrn_measured_fraction_theta_full 0.986
_diffrn_measured_fraction_theta_max 0.986
_diffrn_measurement_device_type 'Bruker APEX DUO CCD area-detector'
_diffrn_measurement_method '\f and \w scans'
_diffrn_radiation_monochromator graphite
_diffrn_radiation_source 'fine-focus sealed tube'
_diffrn_radiation_type MoK\a
_diffrn_radiation_wavelength 0.71073
_diffrn_reflns_av_R_equivalents 0.0211
_diffrn_reflns_av_sigmaI/netI 0.0185
_diffrn_reflns_limit_h_max 10
_diffrn_reflns_limit_h_min -10
_diffrn_reflns_limit_k_max 11
_diffrn_reflns_limit_k_min -11
_diffrn_reflns_limit_l_max 18
_diffrn_reflns_limit_l_min -18
_diffrn_reflns_number 16631
_diffrn_reflns_theta_full 29.99
_diffrn_reflns_theta_max 29.99
_diffrn_reflns_theta_min 1.56
_diffrn_standards_number 0
_exptl_absorpt_coefficient_mu 0.102
_exptl_absorpt_correction_T_max 0.9871
_exptl_absorpt_correction_T_min 0.9600
_exptl_absorpt_correction_type multi-scan
_exptl_absorpt_process_details '(SADABS; Bruker, 2009)'
_exptl_crystal_colour yellow
_exptl_crystal_density_diffrn 1.367
_exptl_crystal_density_method 'not measured'
_exptl_crystal_description block
_exptl_crystal_F_000 328
_exptl_crystal_size_max 0.41
_exptl_crystal_size_mid 0.38
_exptl_crystal_size_min 0.13
_refine_diff_density_max 0.254
_refine_diff_density_min -0.223
_refine_ls_extinction_method none
_refine_ls_goodness_of_fit_ref 1.015
_refine_ls_hydrogen_treatment constr
_refine_ls_matrix_type full
_refine_ls_number_parameters 210
_refine_ls_number_reflns 4381
_refine_ls_number_restraints 0
_refine_ls_restrained_S_all 1.015
_refine_ls_R_factor_all 0.0649
_refine_ls_R_factor_gt 0.0479
_refine_ls_shift/su_max 0.000
_refine_ls_shift/su_mean 0.000
_refine_ls_structure_factor_coef Fsqd
_refine_ls_weighting_details 'calc w = 1/[\s^2^(Fo^2^)+(0.1091P)^2^+0.0754P] where P=(Fo^2^+2Fc^2^)/3'
_refine_ls_weighting_scheme calc
_refine_ls_wR_factor_gt 0.1530
_refine_ls_wR_factor_ref 0.1793
_reflns_number_gt 3195
_reflns_number_total 4381
_reflns_threshold_expression I>2\s(I)
_cod_data_source_file is2794.cif
_cod_data_source_block I
_cod_database_code 2232356
_cod_database_fobs_code 2232356

loop_
_symmetry_equiv_pos_as_xyz
'x, y, z'
'-x, -y, -z'

loop_
_atom_site_type_symbol
_atom_site_label
_atom_site_fract_x
_atom_site_fract_y
_atom_site_fract_z
_atom_site_U_iso_or_equiv
_atom_site_adp_type
_atom_site_calc_flag
_atom_site_refinement_flags
_atom_site_occupancy
_atom_site_symmetry_multiplicity
O O1 0.15506(16) 0.16718(11) 0.39750(8) 0.0591(3) Uani d . 1 1
O O2 0.11277(18) -0.21224(13) 0.07147(7) 0.0671(3) Uani d . 1 1
O O3 0.3565(2) -0.36287(12) 0.39765(9) 0.0802(4) Uani d . 1 1
O O4 0.2174(3) 0.37169(16) 0.74170(13) 0.0989(5) Uani d . 1 1
O O5 0.3301(3) 0.3286(2) 0.88284(13) 0.1121(6) Uani d . 1 1
N N1 0.2941(2) 0.2780(2) 0.80490(12) 0.0729(4) Uani d . 1 1
C C1 0.14468(17) 0.07338(14) 0.31743(9) 0.0409(3) Uani d . 1 1
C C2 0.07436(19) 0.15014(15) 0.23001(10) 0.0487(3) Uani d . 1 1
H H2A 0.0312 0.2690 0.2265 0.058 Uiso calc R 1 1
C C3 0.0682(2) 0.05257(17) 0.14937(10) 0.0502(3) Uani d . 1 1
H H3A 0.0228 0.1057 0.0914 0.060 Uiso calc R 1 1
C C4 0.12955(19) -0.12516(16) 0.15424(9) 0.0458(3) Uani d . 1 1
C C5 0.19828(17) -0.20273(14) 0.23995(9) 0.0419(3) Uani d . 1 1
H H5A 0.2391 -0.3219 0.2429 0.050 Uiso calc R 1 1
C C6 0.20797(16) -0.10584(13) 0.32289(8) 0.0381(2) Uani d . 1 1
C C7 0.29087(19) -0.20926(14) 0.40881(9) 0.0452(3) Uani d . 1 1
C C8 0.2943(2) -0.12935(16) 0.50575(9) 0.0497(3) Uani d . 1 1
H H8A 0.2364 -0.0137 0.5148 0.060 Uiso calc R 1 1
C C9 0.37566(19) -0.21468(15) 0.57977(9) 0.0460(3) Uani d . 1 1
H H9A 0.4334 -0.3300 0.5689 0.055 Uiso calc R 1 1
C C10 0.38354(17) -0.14415(15) 0.67833(8) 0.0419(3) Uani d . 1 1
C C11 0.33505(18) 0.03198(16) 0.69527(9) 0.0455(3) Uani d . 1 1
H H11A 0.2967 0.1094 0.6436 0.055 Uiso calc R 1 1
C C12 0.34453(19) 0.09026(18) 0.78952(10) 0.0522(3) Uani d . 1 1
C C13 0.3995(2) -0.0188(2) 0.86864(11) 0.0644(4) Uani d . 1 1
H H13A 0.4044 0.0240 0.9316 0.077 Uiso calc R 1 1
C C14 0.4467(2) -0.1924(2) 0.85189(11) 0.0685(4) Uani d . 1 1
H H14A 0.4839 -0.2685 0.9044 0.082 Uiso calc R 1 1
C C15 0.4399(2) -0.25623(18) 0.75773(10) 0.0542(3) Uani d . 1 1
H H15A 0.4732 -0.3743 0.7476 0.065 Uiso calc R 1 1
C C16 0.0965(3) 0.34867(17) 0.39303(15) 0.0703(5) Uani d . 1 1
H H16A 0.1164 0.3956 0.4541 0.105 Uiso calc R 1 1
H H16B -0.0333 0.3808 0.3876 0.105 Uiso calc R 1 1
H H16C 0.1665 0.3928 0.3344 0.105 Uiso calc R 1 1
C C17 0.1863(3) -0.3918(2) 0.07001(13) 0.0749(5) Uani d . 1 1
H H17A 0.1741 -0.4357 0.0063 0.112 Uiso calc R 1 1
H H17B 0.1195 -0.4461 0.1256 0.112 Uiso calc R 1 1
H H17C 0.3152 -0.4158 0.0772 0.112 Uiso calc R 1 1

loop_
_atom_site_aniso_label
_atom_site_aniso_U_11
_atom_site_aniso_U_22
_atom_site_aniso_U_33
_atom_site_aniso_U_12
_atom_site_aniso_U_13
_atom_site_aniso_U_23
O1 0.0856(7) 0.0345(4) 0.0589(6) -0.0060(4) -0.0224(5) -0.0149(4)
O2 0.0998(9) 0.0582(6) 0.0452(5) -0.0064(5) -0.0298(5) -0.0119(4)
O3 0.1363(12) 0.0367(5) 0.0692(7) 0.0086(6) -0.0573(7) -0.0125(4)
O4 0.1368(14) 0.0526(7) 0.1063(11) -0.0103(8) -0.0283(10) -0.0141(7)
O5 0.1285(13) 0.1081(11) 0.1059(11) -0.0205(10) -0.0210(10) -0.0706(9)
N1 0.0739(9) 0.0682(8) 0.0789(9) -0.0184(7) -0.0019(7) -0.0394(7)
C1 0.0446(6) 0.0331(5) 0.0452(6) -0.0076(4) -0.0069(4) -0.0070(4)
C2 0.0549(7) 0.0347(5) 0.0548(7) -0.0055(5) -0.0117(5) 0.0014(5)
C3 0.0566(7) 0.0475(6) 0.0456(6) -0.0065(5) -0.0153(5) 0.0041(5)
C4 0.0543(7) 0.0467(6) 0.0374(5) -0.0092(5) -0.0113(5) -0.0068(4)
C5 0.0517(7) 0.0342(5) 0.0396(5) -0.0050(4) -0.0113(5) -0.0071(4)
C6 0.0440(6) 0.0332(5) 0.0374(5) -0.0066(4) -0.0085(4) -0.0057(4)
C7 0.0595(7) 0.0365(5) 0.0418(6) -0.0074(5) -0.0172(5) -0.0058(4)
C8 0.0688(8) 0.0402(6) 0.0402(6) -0.0060(5) -0.0158(5) -0.0082(4)
C9 0.0570(7) 0.0386(5) 0.0439(6) -0.0076(5) -0.0149(5) -0.0072(4)
C10 0.0441(6) 0.0451(6) 0.0376(5) -0.0091(5) -0.0100(4) -0.0048(4)
C11 0.0509(7) 0.0473(6) 0.0404(6) -0.0124(5) -0.0090(5) -0.0070(4)
C12 0.0499(7) 0.0577(7) 0.0500(7) -0.0112(6) -0.0058(5) -0.0204(6)
C13 0.0604(9) 0.0892(11) 0.0426(7) -0.0066(8) -0.0139(6) -0.0193(7)
C14 0.0716(10) 0.0849(11) 0.0427(7) 0.0005(8) -0.0199(6) 0.0043(7)
C15 0.0583(8) 0.0526(7) 0.0484(7) -0.0022(6) -0.0151(6) 0.0014(5)
C16 0.0901(12) 0.0352(6) 0.0849(11) -0.0072(7) -0.0160(9) -0.0185(7)
C17 0.1071(14) 0.0604(9) 0.0567(8) -0.0066(9) -0.0215(8) -0.0245(7)

loop_
_atom_type_symbol
_atom_type_description
_atom_type_scat_dispersion_real
_atom_type_scat_dispersion_imag
_atom_type_scat_source
C C 0.0033 0.0016 'International Tables Vol C Tables 4.2.6.8 and 6.1.1.4'
H H 0.0000 0.0000 'International Tables Vol C Tables 4.2.6.8 and 6.1.1.4'
N N 0.0061 0.0033 'International Tables Vol C Tables 4.2.6.8 and 6.1.1.4'
O O 0.0106 0.0060 'International Tables Vol C Tables 4.2.6.8 and 6.1.1.4'

loop_
_geom_angle_atom_site_label_1
_geom_angle_atom_site_label_2
_geom_angle_atom_site_label_3
_geom_angle
C1 O1 C16 119.72(11)
C4 O2 C17 117.66(10)
O4 N1 O5 124.18(17)
O4 N1 C12 118.90(13)
O5 N1 C12 116.90(18)
O1 C1 C2 122.18(10)
O1 C1 C6 118.48(10)
C2 C1 C6 119.33(10)
C3 C2 C1 121.03(11)
C3 C2 H2A 119.5
C1 C2 H2A 119.5
C2 C3 C4 120.09(11)
C2 C3 H3A 120.0
C4 C3 H3A 120.0
O2 C4 C5 124.45(11)
O2 C4 C3 115.96(10)
C5 C4 C3 119.58(10)
C4 C5 C6 121.45(10)
C4 C5 H5A 119.3
C6 C5 H5A 119.3
C1 C6 C5 118.51(10)
C1 C6 C7 126.70(9)
C5 C6 C7 114.78(9)
O3 C7 C8 119.73(10)
O3 C7 C6 118.73(10)
C8 C7 C6 121.54(10)
C9 C8 C7 122.75(11)
C9 C8 H8A 118.6
C7 C8 H8A 118.6
C8 C9 C10 125.75(11)
C8 C9 H9A 117.1
C10 C9 H9A 117.1
C11 C10 C15 118.74(11)
C11 C10 C9 121.88(10)
C15 C10 C9 119.38(11)
C12 C11 C10 119.18(12)
C12 C11 H11A 120.4
C10 C11 H11A 120.4
C13 C12 C11 122.74(13)
C13 C12 N1 119.30(13)
C11 C12 N1 117.96(13)
C14 C13 C12 118.00(12)
C14 C13 H13A 121.0
C12 C13 H13A 121.0
C13 C14 C15 121.00(13)
C13 C14 H14A 119.5
C15 C14 H14A 119.5
C14 C15 C10 120.34(13)
C14 C15 H15A 119.8
C10 C15 H15A 119.8
O1 C16 H16A 109.5
O1 C16 H16B 109.5
H16A C16 H16B 109.5
O1 C16 H16C 109.5
H16A C16 H16C 109.5
H16B C16 H16C 109.5
O2 C17 H17A 109.5
O2 C17 H17B 109.5
H17A C17 H17B 109.5
O2 C17 H17C 109.5
H17A C17 H17C 109.5
H17B C17 H17C 109.5

loop_
_geom_bond_atom_site_label_1
_geom_bond_atom_site_label_2
_geom_bond_distance
O1 C1 1.3585(13)
O1 C16 1.4140(15)
O2 C4 1.3725(13)
O2 C17 1.4114(18)
O3 C7 1.2186(14)
O4 N1 1.214(2)
O5 N1 1.2241(18)
N1 C12 1.477(2)
C1 C2 1.4006(17)
C1 C6 1.4007(14)
C2 C3 1.3736(18)
C2 H2A 0.9300
C3 C4 1.3876(17)
C3 H3A 0.9300
C4 C5 1.3781(16)
C5 C6 1.4035(14)
C5 H5A 0.9300
C6 C7 1.4986(15)
C7 C8 1.4754(15)
C8 C9 1.3121(17)
C8 H8A 0.9300
C9 C10 1.4689(15)
C9 H9A 0.9300
C10 C11 1.3911(16)
C10 C15 1.3941(16)
C11 C12 1.3775(16)
C11 H11A 0.9300
C12 C13 1.375(2)
C13 C14 1.372(2)
C13 H13A 0.9300
C14 C15 1.3894(19)
C14 H14A 0.9300
C15 H15A 0.9300
C16 H16A 0.9600
C16 H16B 0.9600
C16 H16C 0.9600
C17 H17A 0.9600
C17 H17B 0.9600
C17 H17C 0.9600

loop_
_geom_hbond_atom_site_label_D
_geom_hbond_atom_site_label_H
_geom_hbond_atom_site_label_A
_geom_hbond_site_symmetry_A
_geom_hbond_distance_DH
_geom_hbond_distance_HA
_geom_hbond_distance_DA
_geom_hbond_angle_DHA
_geom_hbond_publ_flag
C3 H3A O2 2_555 0.9300 2.5500 3.4773(18) 172.00 yes
C8 H8A O1 . 0.9300 2.1200 2.7727(16) 126.00 yes
C17 H17A O5 1_544 0.9600 2.5000 3.309(2) 142.00 yes

loop_
_geom_torsion_atom_site_label_1
_geom_torsion_atom_site_label_2
_geom_torsion_atom_site_label_3
_geom_torsion_atom_site_label_4
_geom_torsion
C16 O1 C1 C2 -1.1(2)
C16 O1 C1 C6 178.45(13)
O1 C1 C2 C3 178.92(12)
C6 C1 C2 C3 -0.6(2)
C1 C2 C3 C4 1.0(2)
C17 O2 C4 C5 -6.0(2)
C17 O2 C4 C3 175.36(15)
C2 C3 C4 O2 178.06(13)
C2 C3 C4 C5 -0.6(2)
O2 C4 C5 C6 -178.65(12)
C3 C4 C5 C6 -0.1(2)
O1 C1 C6 C5 -179.64(11)
C2 C1 C6 C5 -0.08(18)
O1 C1 C6 C7 -0.96(19)
C2 C1 C6 C7 178.60(12)
C4 C5 C6 C1 0.41(19)
C4 C5 C6 C7 -178.42(12)
C1 C6 C7 O3 -172.69(14)
C5 C6 C7 O3 6.03(19)
C1 C6 C7 C8 7.4(2)
C5 C6 C7 C8 -173.92(12)
O3 C7 C8 C9 4.2(2)
C6 C7 C8 C9 -175.88(13)
C7 C8 C9 C10 -179.56(12)
C8 C9 C10 C11 -12.8(2)
C8 C9 C10 C15 166.73(14)
C15 C10 C11 C12 0.15(19)
C9 C10 C11 C12 179.72(12)
C10 C11 C12 C13 -0.3(2)
C10 C11 C12 N1 179.37(12)
O4 N1 C12 C13 -168.10(17)
O5 N1 C12 C13 10.5(2)
O4 N1 C12 C11 12.2(2)
O5 N1 C12 C11 -169.16(15)
C11 C12 C13 C14 0.1(2)
N1 C12 C13 C14 -179.54(15)
C12 C13 C14 C15 0.2(3)
C13 C14 C15 C10 -0.4(2)
C11 C10 C15 C14 0.2(2)
C9 C10 C15 C14 -179.40(13)

loop_
_cod_related_entry_id
_cod_related_entry_database
_cod_related_entry_code
1 ChemSpider 5833540
